data_7204924
loop_
_publ_author_name
'Uruichi, Mikio'
'Yakushi, Kyuya'
'Yamashita, Yoshiro'

_publ_contact_author
;
    ENTER NAME
 ENTER ADDRESS
;
_publ_section_title
;
 Optical properties and metal--insulator transitions in organic metals
 (BEDT-ATD)2X(solvent) (X = PF6, AsF6, BF4; solvent = THF, DHF, DO)
 [BEDT-ATD =
 4,11-bis(4',5'-ethylenedithio-1',3'-dithiol-2'-ylidene)-4,11-dihydroanthra[2,3-c][1,2,5]thiadiazole]
;
_journal_issue 12
_journal_name_full 'Journal of Materials Chemistry'
_journal_page_first 2716
_journal_paper_doi 10.1039/b002904l
_journal_volume 10
_journal_year 2000
_chemical_formula_sum 'C52 H36 B F4 N4 O S18'
_chemical_formula_weight 1396.77
_space_group_IT_number 7
_symmetry_cell_setting monoclinic
_symmetry_Int_Tables_number 7
_symmetry_space_group_name_Hall 'P -2ya'
_symmetry_space_group_name_H-M 'P 1 a 1'
_audit_creation_date 'Tue Aug 23 15:10:46 2000'
_audit_creation_method 'from TEXRAY.INF file'
_cell_angle_alpha 90
_cell_angle_beta 102.05(3)
_cell_angle_gamma 90
_cell_formula_units_Z 2
_cell_length_a 27.67(1)
_cell_length_b 7.601(1)
_cell_length_c 13.342(3)
_cell_measurement_reflns_used 0
_cell_measurement_temperature 90.0
_cell_measurement_theta_max 0.0
_cell_measurement_theta_min 0.0
_cell_volume 2744.3(13)
_computing_cell_refinement 'MSC/AFC Diffractometer Control'
_computing_data_collection 'MSC/AFC Diffractometer Control'
_computing_data_reduction teXsan
_computing_publication_material teXsan
_computing_structure_refinement teXsan
_diffrn_ambient_temperature 90.0
_diffrn_measurement_device 'Rigaku RAXISII'
_diffrn_orient_matrix_UB_11 0.00000
_diffrn_orient_matrix_UB_12 0.00000
_diffrn_orient_matrix_UB_13 0.00000
_diffrn_orient_matrix_UB_21 0.00000
_diffrn_orient_matrix_UB_22 0.00000
_diffrn_orient_matrix_UB_23 0.00000
_diffrn_orient_matrix_UB_31 0.00000
_diffrn_orient_matrix_UB_32 0.00000
_diffrn_orient_matrix_UB_33 0.00000
_diffrn_radiation_detector 'Imaging Plate'
_diffrn_radiation_monochromator graphite
_diffrn_radiation_source 'Rigaku rotating anode'
_diffrn_radiation_type 'Mo K\a'
_diffrn_radiation_wavelength 0.7107
_diffrn_reflns_av_R_equivalents 0.00
_diffrn_reflns_av_sigmaI/netI 0.127
_diffrn_reflns_limit_h_max 33
_diffrn_reflns_limit_h_min 0
_diffrn_reflns_limit_k_max 9
_diffrn_reflns_limit_k_min 0
_diffrn_reflns_limit_l_max 15
_diffrn_reflns_limit_l_min -16
_diffrn_reflns_number 4508
_diffrn_reflns_reduction_process 'Lp corrections applied'
_diffrn_reflns_theta_max 0.00
_diffrn_reflns_theta_min 0.00
_diffrn_standards_decay_% 0.00
_diffrn_standards_interval_count 0
_diffrn_standards_number 0
_exptl_absorpt_coefficient_mu 0.766
_exptl_absorpt_correction_type none
_exptl_crystal_colour black
_exptl_crystal_density_diffrn 1.690
_exptl_crystal_density_meas ?
_exptl_crystal_description needle
_exptl_crystal_F_000 1426.00
_exptl_crystal_size_max 0.500
_exptl_crystal_size_mid 0.100
_exptl_crystal_size_min 0.050
_refine_diff_density_max 0.54
_refine_diff_density_min -0.97
_refine_ls_extinction_coef 0.0146(6)
_refine_ls_extinction_method 'Zachariasen(1967) type 2 Gaussian isotropic'
_refine_ls_goodness_of_fit_obs 2.249
_refine_ls_hydrogen_treatment noref
_refine_ls_matrix_type full
_refine_ls_number_constraints 0
_refine_ls_number_parameters 722
_refine_ls_number_reflns 3525
_refine_ls_number_restraints 0
_refine_ls_R_factor_obs 0.0805
_refine_ls_shift/esd_max 0.2960
_refine_ls_shift/esd_mean 0.0170
_refine_ls_structure_factor_coef F
_refine_ls_weighting_details 'w = 1/[\s^2^(Fo) + 0.00002|Fo|^2^]'
_refine_ls_weighting_scheme calc
_refine_ls_wR_factor_obs 0.0847
_reflns_number_observed 3525
_reflns_number_total 4508
_reflns_observed_criterion >3.0sigma(I)
_cod_data_source_file b002904l.txt
_cod_data_source_block (BEDT-ATD)2BF4(THF),90K
_cod_depositor_comments
;
The following automatic conversions were performed:

'_refine_ls_weighting_scheme' value 'w = 1/[\s^2^(Fo) +
0.00002|Fo|^2^]' was changed to 'calc'. New tag
'_refine_ls_weighting_details' was created. The value of the new tag
was set to 'w = 1/[\s^2^(Fo) + 0.00002|Fo|^2^]'.

Automatic conversion script
Id: cif_fix_values 3143 2015-03-26 13:38:13Z robertas 
;
_cod_original_cell_volume 2744.0701
_cod_original_sg_symbol_H-M 'P a        '
_cod_original_formula_sum 'C52 H36 B F4 N4 O S18 '
_cod_database_code 7204924

loop_
_symmetry_equiv_pos_as_xyz
'   +x,   +y,   +z'
'1/2+x,   -y,   +z'

loop_
_atom_site_aniso_label
_atom_site_aniso_U_11
_atom_site_aniso_U_22
_atom_site_aniso_U_33
_atom_site_aniso_U_12
_atom_site_aniso_U_13
_atom_site_aniso_U_23
S(11) 0.044(2) 0.049(2) 0.017(2) -0.005(1) 0.007(2) -0.005(1)
S(12) 0.039(2) 0.044(2) 0.015(2) 0.000(1) 0.007(2) 0.000(1)
S(13) 0.049(2) 0.060(2) 0.013(2) -0.004(2) 0.007(2) 0.006(2)
S(14) 0.041(2) 0.045(2) 0.021(2) -0.003(1) 0.007(2) -0.002(1)
S(15) 0.036(2) 0.041(2) 0.019(2) -0.003(1) 0.007(2) -0.002(1)
S(16) 0.038(2) 0.039(2) 0.021(2) -0.001(1) 0.008(2) -0.002(1)
S(17) 0.043(2) 0.042(2) 0.023(2) 0.004(1) 0.006(2) -0.005(1)
S(18) 0.037(2) 0.049(2) 0.022(2) 0.001(1) 0.006(2) -0.003(1)
S(19) 0.040(2) 0.042(2) 0.019(2) 0.000(1) 0.006(2) 0.000(1)
S(21) 0.041(2) 0.055(2) 0.018(2) -0.007(1) 0.004(2) -0.007(1)
S(22) 0.038(2) 0.043(2) 0.016(2) 0.001(1) 0.005(2) 0.000(1)
S(23) 0.043(2) 0.057(2) 0.020(2) 0.002(1) 0.006(2) 0.005(2)
S(24) 0.047(2) 0.041(2) 0.022(2) -0.004(1) 0.013(2) -0.004(1)
S(25) 0.038(2) 0.039(2) 0.019(2) -0.003(1) 0.006(2) -0.003(1)
S(26) 0.041(2) 0.042(2) 0.015(2) -0.005(1) 0.005(2) 0.002(1)
S(27) 0.046(2) 0.046(2) 0.016(2) 0.003(1) 0.007(2) -0.005(1)
S(28) 0.037(2) 0.048(2) 0.024(2) 0.001(1) 0.006(2) -0.002(1)
S(29) 0.037(2) 0.044(2) 0.020(2) 0.000(1) 0.006(2) -0.001(1)
F(1) 0.060(5) 0.076(5) 0.059(6) -0.009(4) 0.017(5) -0.008(5)
F(2) 0.060(7) 0.21(1) 0.077(8) 0.028(7) 0.016(7) 0.082(9)
F(3) 0.098(9) 0.17(1) 0.058(7) 0.039(7) 0.040(7) 0.078(7)
F(4) 0.13(1) 0.093(7) 0.13(1) -0.035(7) -0.057(10) -0.005(8)
O(1) 0.062(5) 0.062(5) 0.019(5) 0.002(5) 0.015(5) 0.006(4)
N(11) 0.047(4) 0.047(6) 0.026(6) -0.004(5) 0.016(5) -0.014(5)
N(12) 0.046(5) 0.047(5) 0.018(4) -0.006(5) 0.008(5) -0.002(5)
N(21) 0.040(4) 0.052(6) 0.012(5) 0.002(5) 0.004(5) -0.002(5)
N(22) 0.046(6) 0.055(6) 0.012(3) -0.011(5) -0.009(5) 0.011(5)
C(1) 0.044(6) 0.035(6) 0.014(5) -0.002(5) 0.006(5) -0.006(5)
C(2) 0.042(5) 0.032(5) 0.013(6) -0.005(5) 0.005(4) -0.008(5)
C(3) 0.041(6) 0.040(6) 0.012(6) 0.002(5) 0.006(5) 0.000(5)
C(4) 0.040(6) 0.028(5) 0.013(5) -0.003(5) 0.000(5) -0.002(5)
C(5) 0.039(5) 0.043(6) 0.009(5) 0.009(5) 0.008(5) -0.002(5)
C(6) 0.037(5) 0.035(6) 0.013(6) 0.002(5) -0.003(4) -0.001(5)
C(7) 0.038(5) 0.043(6) 0.014(6) 0.008(5) 0.001(5) -0.008(5)
C(8) 0.049(6) 0.036(6) 0.010(5) 0.009(5) 0.014(4) -0.004(5)
C(9) 0.027(5) 0.043(6) 0.017(6) -0.003(5) 0.003(4) 0.003(5)
C(10) 0.028(5) 0.044(6) 0.014(6) -0.005(5) -0.002(5) -0.002(5)
C(11) 0.036(3) 0.034(5) 0.020(4) -0.007(5) 0.006(4) -0.009(5)
C(12) 0.047(6) 0.052(7) 0.010(6) -0.008(6) 0.010(5) -0.006(6)
C(13) 0.012(6) 0.067(8) 0.022(6) 0.018(5) -0.016(5) 0.003(6)
C(14) 0.042(6) 0.071(9) 0.005(7) 0.009(6) -0.006(5) -0.005(6)
C(15) 0.041(6) 0.060(8) 0.012(6) 0.002(6) 0.007(5) -0.001(6)
C(16) 0.047(4) 0.031(6) 0.018(4) 0.000(5) 0.010(4) -0.005(5)
C(17) 0.038(3) 0.039(6) 0.027(6) 0.004(5) 0.008(4) -0.008(5)
C(18) 0.046(4) 0.060(8) 0.028(7) 0.004(6) 0.016(6) -0.008(6)
C(19) 0.049(9) 0.047(7) 0.032(6) 0.007(6) 0.014(7) -0.011(4)
C(20) 0.040(3) 0.034(6) 0.020(4) -0.008(5) 0.004(4) 0.003(4)
C(21) 0.032(5) 0.031(6) 0.019(6) -0.005(4) -0.003(5) 0.013(5)
C(22) 0.027(4) 0.060(7) 0.020(3) 0.006(5) -0.002(4) 0.005(6)
C(23) 0.043(6) 0.030(5) 0.017(6) 0.009(5) 0.004(5) 0.006(5)
C(24) 0.031(5) 0.052(7) 0.010(6) -0.007(5) 0.001(4) 0.010(5)
C(25) 0.040(5) 0.041(6) 0.014(6) 0.003(5) 0.009(5) -0.001(5)
C(26) 0.045(6) 0.036(6) 0.018(6) -0.005(5) 0.008(5) 0.004(5)
C(27) 0.044(6) 0.049(7) 0.008(6) 0.000(5) 0.006(5) 0.015(5)
C(28) 0.043(6) 0.046(6) 0.006(5) -0.004(5) 0.004(4) -0.003(5)
C(29) 0.040(5) 0.040(6) 0.017(6) -0.007(5) 0.011(5) -0.007(5)
C(30) 0.039(6) 0.060(8) 0.016(3) 0.010(5) 0.013(4) 0.016(6)
C(31) 0.042(5) 0.036(6) 0.022(4) 0.005(5) 0.014(5) 0.001(5)
C(32) 0.036(4) 0.032(5) 0.016(3) -0.003(4) 0.005(4) -0.002(5)
C(33) 0.039(3) 0.042(6) 0.022(5) 0.010(5) 0.013(4) 0.005(4)
C(34) 0.043(4) 0.020(5) 0.029(5) 0.000(4) 0.012(4) -0.009(4)
C(35) 0.068(6) 0.038(6) 0.016(7) -0.010(4) 0.009(6) 0.013(5)
C(36) 0.051(5) 0.031(6) 0.024(4) 0.004(4) 0.022(5) 0.005(5)
C(37) 0.047(6) 0.047(7) 0.024(3) 0.010(5) 0.013(4) 0.024(6)
C(38) 0.057(9) 0.058(7) 0.022(5) -0.003(6) 0.011(6) 0.006(5)
C(39) 0.048(5) 0.048(7) 0.028(8) 0.008(5) 0.020(6) 0.005(5)
C(40) 0.064(8) 0.060(8) 0.018(3) -0.001(6) 0.007(6) -0.003(6)
C(42) 0.046(8) 0.043(6) 0.018(5) 0.026(6) 0.000(6) 0.007(4)
C(43) 0.052(6) 0.060(8) 0.003(5) 0.014(6) 0.002(5) -0.004(6)
C(44) 0.051(6) 0.033(6) 0.025(8) 0.010(5) 0.008(6) 0.007(5)
C(47) 0.044(3) 0.064(8) 0.008(6) 0.000(6) 0.007(5) 0.019(6)
C(48) 0.059(6) 0.043(7) 0.031(7) -0.008(6) -0.002(7) -0.014(6)
C(49) 0.08(1) 0.041(7) 0.020(7) -0.001(6) 0.011(7) -0.006(5)
C(50) 0.053(9) 0.052(8) 0.05(1) 0.001(6) 0.012(7) 0.020(7)
C(51) 0.09(1) 0.057(8) 0.017(6) 0.006(7) 0.010(7) 0.006(6)
C(52) 0.043(6) 0.032(6) 0.023(6) 0.009(5) 0.010(5) 0.010(5)
C(53) 0.030(6) 0.046(6) 0.020(6) -0.001(5) 0.006(4) -0.005(5)
C(54) 0.032(6) 0.058(7) 0.024(6) 0.011(6) 0.005(6) 0.007(6)
C(55) 0.05(1) 0.041(6) 0.022(6) 0.002(6) 0.007(6) -0.005(6)
B(1) 0.064(8) 0.086(8) 0.09(1) -0.022(8) 0.038(9) 0.041(7)

loop_
_atom_site_label
_atom_site_fract_x
_atom_site_fract_y
_atom_site_fract_z
_atom_site_U_iso_or_equiv
_atom_site_thermal_displace_type
_atom_site_calc_flag
_atom_site_calc_attached_atom
_atom_site_occupancy
_atom_site_refinement_flags
S11 0.1575(9) -0.0723(4) 0.122(2) 0.0367(10) Uani d . 1.00 .
S12 0.2893(10) 0.0687(4) 0.028(2) 0.0327(9) Uani d . 1.00 .
S13 0.3237(10) 0.2234(4) -0.147(2) 0.041(1) Uani d . 1.00 .
S14 0.4360(10) 0.2861(4) 0.038(2) 0.0356(9) Uani d . 1.00 .
S15 0.3793(9) 0.1348(4) 0.180(2) 0.0318(9) Uani d . 1.00 .
S16 0.2207(10) 0.2039(4) 0.570(2) 0.0324(9) Uani d . 1.00 .
S17 0.1638(10) 0.3688(4) 0.710(2) 0.0361(9) Uani d . 1.00 .
S18 0.0619(10) 0.2821(4) 0.506(2) 0.0360(9) Uani d . 1.00 .
S19 0.1369(10) 0.1341(4) 0.405(2) 0.0337(9) Uani d . 1.00 .
S21 0.9283(10) 0.5826(4) 0.574(2) 0.038(1) Uani d . 1.00 .
S22 0.7993(10) 0.4002(4) 0.662(2) 0.0326(9) Uani d . 1.00 .
S23 0.7671(9) 0.2535(5) 0.839(2) 0.0404(10) Uani d . 1.00 .
S24 0.6563(10) 0.1562(4) 0.659(2) 0.0358(9) Uani d . 1.00 .
S25 0.7097(10) 0.3201(4) 0.511(2) 0.0323(9) Uani d . 1.00 .
S26 0.8691(10) 0.3393(4) 0.115(2) 0.0326(9) Uani d . 1.00 .
S27 0.9277(10) 0.1981(4) -0.026(2) 0.0358(9) Uani d . 1.00 .
S28 1.0283(10) 0.2580(4) 0.185(2) 0.0362(9) Uani d . 1.00 .
S29 0.9522(10) 0.4021(4) 0.286(2) 0.0336(9) Uani d . 1.00 .
F1 0.5983(10) 0.286(1) 0.874(2) 0.064(3) Uani d . 1.00 .
F2 0.536(1) 0.219(2) 0.948(2) 0.116(5) Uani d . 1.00 .
F3 0.520(1) 0.333(2) 0.785(2) 0.105(4) Uani d . 1.00 .
F4 0.552(1) 0.054(1) 0.817(2) 0.127(5) Uani d . 1.00 .
O1 0.586(1) 0.259(1) 0.449(2) 0.047(3) Uani d . 1.00 .
N11 0.215(1) -0.057(1) 0.115(2) 0.039(3) Uani d . 1.00 .
N12 0.164(1) -0.022(1) 0.245(2) 0.036(2) Uani d . 1.00 .
N21 0.871(1) 0.548(1) 0.583(2) 0.035(2) Uani d . 1.00 .
N22 0.924(1) 0.546(1) 0.452(2) 0.040(2) Uani d . 1.00 .
C1 0.845(1) 0.512(1) 0.481(2) 0.031(3) Uani d . 1.00 .
C2 0.877(1) 0.514(1) 0.412(2) 0.029(3) Uani d . 1.00 .
C3 0.856(1) 0.466(1) 0.303(2) 0.031(3) Uani d . 1.00 .
C4 0.804(1) 0.487(1) 0.272(2) 0.028(3) Uani d . 1.00 .
C5 0.795(1) 0.463(1) 0.456(2) 0.030(3) Uani d . 1.00 .
C6 0.772(1) 0.482(1) 0.347(2) 0.029(3) Uani d . 1.00 .
C7 0.721(1) 0.502(2) 0.311(2) 0.032(3) Uani d . 1.00 .
C8 0.700(1) 0.528(1) 0.208(2) 0.031(3) Uani d . 1.00 .
C9 0.730(1) 0.543(1) 0.135(2) 0.029(3) Uani d . 1.00 .
C10 0.782(1) 0.519(2) 0.171(2) 0.030(3) Uani d . 1.00 .
C11 0.887(1) 0.414(1) 0.240(2) 0.030(2) Uani d . 1.00 .
C12 0.649(1) 0.546(2) 0.173(2) 0.036(3) Uani d . 1.00 .
C13 0.628(1) 0.574(2) 0.070(2) 0.037(3) Uani d . 1.00 .
C14 0.658(1) 0.587(2) 0.002(2) 0.041(4) Uani d . 1.00 .
C15 0.707(1) 0.568(2) 0.029(2) 0.037(3) Uani d . 1.00 .
C16 0.928(1) 0.274(1) 0.098(2) 0.031(2) Uani d . 1.00 .
C17 0.964(1) 0.299(2) 0.176(2) 0.034(2) Uani d . 1.00 .
C18 0.994(1) 0.215(2) -0.024(2) 0.043(3) Uani d . 1.00 .
C19 1.025(1) 0.123(2) 0.069(2) 0.042(4) Uani d . 1.00 .
C20 0.201(1) 0.121(1) 0.446(2) 0.032(2) Uani d . 1.00 .
C21 0.231(1) 0.052(1) 0.390(2) 0.028(3) Uani d . 1.00 .
C22 0.318(1) 0.062(2) 0.158(2) 0.037(2) Uani d . 1.00 .
C23 0.293(1) 0.010(1) 0.231(2) 0.030(3) Uani d . 1.00 .
C24 0.285(1) 0.025(2) 0.419(2) 0.032(3) Uani d . 1.00 .
C25 0.315(1) -0.002(2) 0.344(2) 0.031(3) Uani d . 1.00 .
C26 0.211(1) 0.002(1) 0.285(2) 0.033(3) Uani d . 1.00 .
C27 0.309(1) 0.011(2) 0.527(2) 0.033(3) Uani d . 1.00 .
C28 0.359(1) -0.020(2) 0.555(2) 0.032(3) Uani d . 1.00 .
C29 0.364(1) -0.033(1) 0.374(2) 0.031(3) Uani d . 1.00 .
C30 0.338(1) 0.172(2) -0.013(2) 0.038(3) Uani d . 1.00 .
C31 0.380(1) 0.204(1) 0.054(2) 0.032(2) Uani d . 1.00 .
C32 0.772(1) 0.401(1) 0.535(2) 0.028(2) Uani d . 1.00 .
C33 0.125(1) 0.244(2) 0.514(2) 0.034(2) Uani d . 1.00 .
C34 0.163(1) 0.273(1) 0.590(2) 0.030(2) Uani d . 1.00 .
C35 0.376(1) 0.362(2) -0.154(2) 0.041(3) Uani d . 1.00 .
C36 0.712(1) 0.246(1) 0.638(2) 0.033(2) Uani d . 1.00 .
C37 0.753(1) 0.288(2) 0.707(2) 0.038(3) Uani d . 1.00 .
C38 0.679(1) 0.074(2) 0.792(2) 0.045(3) Uani d . 1.00 .
C39 0.705(1) 0.216(2) 0.862(2) 0.040(3) Uani d . 1.00 .
C40 0.425(1) 0.279(2) -0.100(2) 0.048(3) Uani d . 1.00 .
C42 0.066(1) 0.431(2) 0.615(2) 0.037(3) Uani d . 1.00 .
C43 0.382(1) -0.033(2) 0.664(2) 0.039(3) Uani d . 1.00 .
C44 0.432(1) -0.054(1) 0.689(2) 0.036(3) Uani d . 1.00 .
C47 0.098(1) 0.355(2) 0.711(2) 0.038(3) Uani d . 1.00 .
C48 0.537(1) 0.223(2) 0.448(2) 0.046(3) Uani d . 1.00 .
C49 0.513(1) 0.147(2) 0.343(2) 0.046(4) Uani d . 1.00 .
C50 0.547(1) 0.220(2) 0.271(3) 0.053(4) Uani d . 1.00 .
C51 0.586(1) 0.325(2) 0.346(2) 0.056(4) Uani d . 1.00 .
C52 0.240(1) -0.026(1) 0.206(2) 0.032(3) Uani d . 1.00 .
C53 0.389(1) -0.038(2) 0.481(2) 0.032(3) Uani d . 1.00 .
C54 0.440(1) -0.074(2) 0.516(3) 0.038(3) Uani d . 1.00 .
C55 0.461(1) -0.076(2) 0.620(2) 0.039(4) Uani d . 1.00 .
B1 0.552(1) 0.214(3) 0.854(3) 0.076(5) Uani d . 1.00 .
H1 0.7021 0.5020 0.3679 0.0327 Uiso calc . 1.00 .
H2 0.8032 0.5277 0.1269 0.0279 Uiso calc . 1.00 .
H3 0.6290 0.5440 0.2272 0.0332 Uiso calc . 1.00 .
H4 0.5942 0.5815 0.0545 0.0370 Uiso calc . 1.00 .
H5 0.6458 0.6033 -0.0625 0.0431 Uiso calc . 1.00 .
H6 0.7286 0.5624 -0.0147 0.0408 Uiso calc . 1.00 .
H7 0.2913 0.0212 0.5846 0.0310 Uiso calc . 1.00 .
H8 0.3873 -0.0434 0.3326 0.0355 Uiso calc . 1.00 .
H9 0.3647 -0.0161 0.7242 0.0392 Uiso calc . 1.00 .
H10 0.4483 -0.0632 0.7675 0.0388 Uiso calc . 1.00 .
H11 0.4609 -0.0986 0.4705 0.0439 Uiso calc . 1.00 .
H12 0.4979 -0.0901 0.6501 0.0391 Uiso calc . 1.00 .
H13 1.0014 0.1626 -0.0775 0.0571 Uiso calc . 1.00 .
H14 1.0042 0.3343 -0.0137 0.0571 Uiso calc . 1.00 .
H15 1.0613 0.1058 0.0647 0.0498 Uiso calc . 1.00 .
H16 1.0156 0.0058 0.0859 0.0498 Uiso calc . 1.00 .
H17 0.3786 0.3835 -0.2189 0.0439 Uiso calc . 1.00 .
H18 0.3737 0.4764 -0.1180 0.0439 Uiso calc . 1.00 .
H19 0.6549 0.0169 0.8234 0.0520 Uiso calc . 1.00 .
H20 0.7049 -0.0262 0.7939 0.0520 Uiso calc . 1.00 .
H21 0.7111 0.1802 0.9430 0.0424 Uiso calc . 1.00 .
H22 0.6892 0.3216 0.8624 0.0424 Uiso calc . 1.00 .
H23 0.4526 0.3398 -0.1143 0.0561 Uiso calc . 1.00 .
H24 0.4257 0.1609 -0.1139 0.0561 Uiso calc . 1.00 .
H25 0.0841 0.5404 0.6082 0.0357 Uiso calc . 1.00 .
H26 0.0366 0.4607 0.6343 0.0357 Uiso calc . 1.00 .
H27 0.0903 0.2332 0.7228 0.0369 Uiso calc . 1.00 .
H28 0.0931 0.4141 0.7776 0.0369 Uiso calc . 1.00 .
H29 0.5370 0.1348 0.5091 0.0510 Uiso calc . 1.00 .
H30 0.5220 0.3240 0.4715 0.0510 Uiso calc . 1.00 .
H31 0.5139 0.0214 0.3508 0.0410 Uiso calc . 1.00 .
H32 0.4813 0.1887 0.3291 0.0410 Uiso calc . 1.00 .
H33 0.5640 0.1273 0.2450 0.0543 Uiso calc . 1.00 .
H34 0.5312 0.2939 0.2228 0.0543 Uiso calc . 1.00 .
H35 0.5803 0.4497 0.3504 0.0598 Uiso calc . 1.00 .
H36 0.6206 0.3136 0.3388 0.0598 Uiso calc . 1.00 .

loop_
_atom_type_symbol
_atom_type_oxidation_number
_atom_type_number_in_cell
_atom_type_scat_dispersion_real
_atom_type_scat_dispersion_imag
_atom_type_scat_source
C 0 104 0.003 0.002
;International Tables for Crystallography
(1992, Vol. C, Tables 4.2.6.8 and 6.1.1.1)
;
H 0 72 0.000 0.000
;International Tables for Crystallography
(1992, Vol. C, Table 6.1.1.2)
;
O 0 2 0.011 0.006
;International Tables for Crystallography
(1992, Vol. C, Tables 4.2.6.8 and 6.1.1.1)
;
N 0 8 0.006 0.003
;International Tables for Crystallography
(1992, Vol. C, Tables 4.2.6.8 and 6.1.1.1)
;
S 0 36 0.125 0.123
;International Tables for Crystallography
(1992, Vol. C, Tables 4.2.6.8 and 6.1.1.1)
;
B 0 2 0.001 0.001
;International Tables for Crystallography
(1992, Vol. C, Tables 4.2.6.8 and 6.1.1.1)
;
F 0 8 0.017 0.010
;International Tables for Crystallography
(1992, Vol. C, Tables 4.2.6.8 and 6.1.1.1)
;

loop_
_geom_angle_atom_site_label_1
_geom_angle_atom_site_label_2
_geom_angle_atom_site_label_3
_geom_angle
_geom_angle_site_symmetry_1
_geom_angle_site_symmetry_2
_geom_angle_site_symmetry_3
_geom_angle_publ_flag
N(11) S(11) N(12) 98.1(10) 1_555 1_555 1_555 yes
C(22) S(12) C(30) 96(1) 1_555 1_555 1_555 yes
C(30) S(13) C(35) 99(1) 1_555 1_555 1_555 yes
C(31) S(14) C(40) 98(1) 1_555 1_555 1_555 yes
C(22) S(15) C(31) 97(1) 1_555 1_555 1_555 yes
C(20) S(16) C(34) 97.5(10) 1_555 1_555 1_555 yes
C(34) S(17) C(47) 99.1(10) 1_555 1_555 1_555 yes
C(33) S(18) C(42) 98.8(10) 1_555 1_555 1_555 yes
C(20) S(19) C(33) 96.9(10) 1_555 1_555 1_555 yes
N(21) S(21) N(22) 99.6(9) 1_555 1_555 1_555 yes
C(32) S(22) C(37) 97(1) 1_555 1_555 1_555 yes
C(37) S(23) C(39) 99(1) 1_555 1_555 1_555 yes
C(36) S(24) C(38) 98.6(10) 1_555 1_555 1_555 yes
C(32) S(25) C(36) 95(1) 1_555 1_555 1_555 yes
C(11) S(26) C(16) 97.2(10) 1_555 1_555 1_555 yes
C(16) S(27) C(18) 99(1) 1_555 1_555 1_555 yes
C(17) S(28) C(19) 99.9(10) 1_555 1_555 1_555 yes
C(11) S(29) C(17) 95.0(9) 1_555 1_555 1_555 yes
C(48) O(1) C(51) 103(1) 1_555 1_555 1_555 yes
S(11) N(11) C(52) 106(1) 1_555 1_555 1_555 yes
S(11) N(12) C(26) 109(1) 1_555 1_555 1_555 yes
S(21) N(21) C(1) 105(1) 1_555 1_555 1_555 yes
S(21) N(22) C(2) 107(1) 1_555 1_555 1_555 yes
N(21) C(1) C(2) 111(1) 1_555 1_555 1_555 yes
N(21) C(1) C(5) 123(1) 1_555 1_555 1_555 yes
C(2) C(1) C(5) 124(1) 1_555 1_555 1_555 yes
N(22) C(2) C(1) 115(1) 1_555 1_555 1_555 yes
N(22) C(2) C(3) 125(1) 1_555 1_555 1_555 yes
C(1) C(2) C(3) 118(1) 1_555 1_555 1_555 yes
C(2) C(3) C(4) 114(1) 1_555 1_555 1_555 yes
C(2) C(3) C(11) 120(1) 1_555 1_555 1_555 yes
C(4) C(3) C(11) 125(1) 1_555 1_555 1_555 yes
C(3) C(4) C(6) 121(1) 1_555 1_555 1_555 yes
C(3) C(4) C(10) 120(1) 1_555 1_555 1_555 yes
C(6) C(4) C(10) 117(1) 1_555 1_555 1_555 yes
C(1) C(5) C(6) 114(1) 1_555 1_555 1_555 yes
C(1) C(5) C(32) 118(1) 1_555 1_555 1_555 yes
C(6) C(5) C(32) 126(1) 1_555 1_555 1_555 yes
C(4) C(6) C(5) 119(1) 1_555 1_555 1_555 yes
C(4) C(6) C(7) 117(1) 1_555 1_555 1_555 yes
C(5) C(6) C(7) 122(1) 1_555 1_555 1_555 yes
C(6) C(7) C(8) 123(1) 1_555 1_555 1_555 yes
C(6) C(7) H(1) 112(3) 1_555 1_555 1_555 no
C(8) C(7) H(1) 124(3) 1_555 1_555 1_555 no
C(7) C(8) C(9) 120(1) 1_555 1_555 1_555 yes
C(7) C(8) C(12) 122(1) 1_555 1_555 1_555 yes
C(9) C(8) C(12) 117(1) 1_555 1_555 1_555 yes
C(8) C(9) C(10) 117(1) 1_555 1_555 1_555 yes
C(8) C(9) C(15) 119(1) 1_555 1_555 1_555 yes
C(10) C(9) C(15) 123(1) 1_555 1_555 1_555 yes
C(4) C(10) C(9) 123(1) 1_555 1_555 1_555 yes
C(4) C(10) H(2) 115(3) 1_555 1_555 1_555 no
C(9) C(10) H(2) 121(3) 1_555 1_555 1_555 no
S(26) C(11) S(29) 112(1) 1_555 1_555 1_555 yes
S(26) C(11) C(3) 126(1) 1_555 1_555 1_555 yes
S(29) C(11) C(3) 121(1) 1_555 1_555 1_555 yes
C(8) C(12) C(13) 122(1) 1_555 1_555 1_555 yes
C(8) C(12) H(3) 115(3) 1_555 1_555 1_555 no
C(13) C(12) H(3) 121(3) 1_555 1_555 1_555 no
C(12) C(13) C(14) 118(1) 1_555 1_555 1_555 yes
C(12) C(13) H(4) 116(3) 1_555 1_555 1_555 no
C(14) C(13) H(4) 125(3) 1_555 1_555 1_555 no
C(13) C(14) C(15) 122(1) 1_555 1_555 1_555 yes
C(13) C(14) H(5) 119(3) 1_555 1_555 1_555 no
C(15) C(14) H(5) 117(3) 1_555 1_555 1_555 no
C(9) C(15) C(14) 120(1) 1_555 1_555 1_555 yes
C(9) C(15) H(6) 114(3) 1_555 1_555 1_555 no
C(14) C(15) H(6) 125(3) 1_555 1_555 1_555 no
S(26) C(16) S(27) 113(1) 1_555 1_555 1_555 yes
S(26) C(16) C(17) 116(1) 1_555 1_555 1_555 yes
S(27) C(16) C(17) 130(1) 1_555 1_555 1_555 yes
S(28) C(17) S(29) 112(1) 1_555 1_555 1_555 yes
S(28) C(17) C(16) 128(1) 1_555 1_555 1_555 yes
S(29) C(17) C(16) 119(1) 1_555 1_555 1_555 yes
S(27) C(18) C(19) 112(1) 1_555 1_555 1_555 yes
S(27) C(18) H(13) 111(3) 1_555 1_555 1_555 no
S(27) C(18) H(14) 110(2) 1_555 1_555 1_555 no
C(19) C(18) H(13) 104(2) 1_555 1_555 1_555 no
C(19) C(18) H(14) 102(3) 1_555 1_555 1_555 no
H(13) C(18) H(14) 115(4) 1_555 1_555 1_555 no
S(28) C(19) C(18) 110(1) 1_555 1_555 1_555 yes
S(28) C(19) H(15) 104(2) 1_555 1_555 1_555 no
S(28) C(19) H(16) 106(2) 1_555 1_555 1_555 no
C(18) C(19) H(15) 114(2) 1_555 1_555 1_555 no
C(18) C(19) H(16) 117(3) 1_555 1_555 1_555 no
H(15) C(19) H(16) 102(2) 1_555 1_555 1_555 no
S(16) C(20) S(19) 112(1) 1_555 1_555 1_555 yes
S(16) C(20) C(21) 123(1) 1_555 1_555 1_555 yes
S(19) C(20) C(21) 123(1) 1_555 1_555 1_555 yes
C(20) C(21) C(24) 128(1) 1_555 1_555 1_555 yes
C(20) C(21) C(26) 119(1) 1_555 1_555 1_555 yes
C(24) C(21) C(26) 111(1) 1_555 1_555 1_555 yes
S(12) C(22) S(15) 112(1) 1_555 1_555 1_555 yes
S(12) C(22) C(23) 122(1) 1_555 1_555 1_555 yes
S(15) C(22) C(23) 125(1) 1_555 1_555 1_555 yes
C(22) C(23) C(25) 125(1) 1_555 1_555 1_555 yes
C(22) C(23) C(52) 121(1) 1_555 1_555 1_555 yes
C(25) C(23) C(52) 113(1) 1_555 1_555 1_555 yes
C(21) C(24) C(25) 122(1) 1_555 1_555 1_555 yes
C(21) C(24) C(27) 119(1) 1_555 1_555 1_555 yes
C(25) C(24) C(27) 117(1) 1_555 1_555 1_555 yes
C(23) C(25) C(24) 120(1) 1_555 1_555 1_555 yes
C(23) C(25) C(29) 118(1) 1_555 1_555 1_555 yes
C(24) C(25) C(29) 120(1) 1_555 1_555 1_555 yes
N(12) C(26) C(21) 125(1) 1_555 1_555 1_555 yes
N(12) C(26) C(52) 108(1) 1_555 1_555 1_555 yes
C(21) C(26) C(52) 126(1) 1_555 1_555 1_555 yes
C(24) C(27) C(28) 120(1) 1_555 1_555 1_555 yes
C(24) C(27) H(7) 123(3) 1_555 1_555 1_555 no
C(28) C(27) H(7) 116(2) 1_555 1_555 1_555 no
C(27) C(28) C(43) 119(1) 1_555 1_555 1_555 yes
C(27) C(28) C(53) 122(1) 1_555 1_555 1_555 yes
C(43) C(28) C(53) 118(1) 1_555 1_555 1_555 yes
C(25) C(29) C(53) 122(1) 1_555 1_555 1_555 yes
C(25) C(29) H(8) 127(3) 1_555 1_555 1_555 no
C(53) C(29) H(8) 110(3) 1_555 1_555 1_555 no
S(12) C(30) S(13) 112(1) 1_555 1_555 1_555 yes
S(12) C(30) C(31) 119(1) 1_555 1_555 1_555 yes
S(13) C(30) C(31) 128(1) 1_555 1_555 1_555 yes
S(14) C(31) S(15) 114(1) 1_555 1_555 1_555 yes
S(14) C(31) C(30) 130(1) 1_555 1_555 1_555 yes
S(15) C(31) C(30) 114(1) 1_555 1_555 1_555 yes
S(22) C(32) S(25) 112(1) 1_555 1_555 1_555 yes
S(22) C(32) C(5) 123(1) 1_555 1_555 1_555 yes
S(25) C(32) C(5) 123(1) 1_555 1_555 1_555 yes
S(18) C(33) S(19) 112(1) 1_555 1_555 1_555 yes
S(18) C(33) C(34) 130(1) 1_555 1_555 1_555 yes
S(19) C(33) C(34) 117(1) 1_555 1_555 1_555 yes
S(16) C(34) S(17) 114(1) 1_555 1_555 1_555 yes
S(16) C(34) C(33) 116(1) 1_555 1_555 1_555 yes
S(17) C(34) C(33) 128(1) 1_555 1_555 1_555 yes
S(13) C(35) C(40) 111(1) 1_555 1_555 1_555 yes
S(13) C(35) H(17) 112(2) 1_555 1_555 1_555 no
S(13) C(35) H(18) 110(2) 1_555 1_555 1_555 no
C(40) C(35) H(17) 107(3) 1_555 1_555 1_555 no
C(40) C(35) H(18) 105(3) 1_555 1_555 1_555 no
H(17) C(35) H(18) 109(2) 1_555 1_555 1_555 no
S(24) C(36) S(25) 114(1) 1_555 1_555 1_555 yes
S(24) C(36) C(37) 128(1) 1_555 1_555 1_555 yes
S(25) C(36) C(37) 115(1) 1_555 1_555 1_555 yes
S(22) C(37) S(23) 113(1) 1_555 1_555 1_555 yes
S(22) C(37) C(36) 116(1) 1_555 1_555 1_555 yes
S(23) C(37) C(36) 129(1) 1_555 1_555 1_555 yes
S(24) C(38) C(39) 111(1) 1_555 1_555 1_555 yes
S(24) C(38) H(19) 116(3) 1_555 1_555 1_555 no
S(24) C(38) H(20) 111(2) 1_555 1_555 1_555 no
C(39) C(38) H(19) 109(2) 1_555 1_555 1_555 no
C(39) C(38) H(20) 105(2) 1_555 1_555 1_555 no
H(19) C(38) H(20) 101(2) 1_555 1_555 1_555 no
S(23) C(39) C(38) 110(1) 1_555 1_555 1_555 yes
S(23) C(39) H(21) 104(2) 1_555 1_555 1_555 no
S(23) C(39) H(22) 109(2) 1_555 1_555 1_555 no
C(38) C(39) H(21) 112(1) 1_555 1_555 1_555 no
C(38) C(39) H(22) 116(3) 1_555 1_555 1_555 no
H(21) C(39) H(22) 100(3) 1_555 1_555 1_555 no
S(14) C(40) C(35) 114(1) 1_555 1_555 1_555 yes
S(14) C(40) H(23) 103(3) 1_555 1_555 1_555 no
S(14) C(40) H(24) 103(3) 1_555 1_555 1_555 no
C(35) C(40) H(23) 111(2) 1_555 1_555 1_555 no
C(35) C(40) H(24) 110(3) 1_555 1_555 1_555 no
H(23) C(40) H(24) 112(3) 1_555 1_555 1_555 no
S(18) C(42) C(47) 111(1) 1_555 1_555 1_555 yes
S(18) C(42) H(25) 113(2) 1_555 1_555 1_555 no
S(18) C(42) H(26) 116(2) 1_555 1_555 1_555 no
C(47) C(42) H(25) 101(3) 1_555 1_555 1_555 no
C(47) C(42) H(26) 104(3) 1_555 1_555 1_555 no
H(25) C(42) H(26) 107(1) 1_555 1_555 1_555 no
C(28) C(43) C(44) 117(1) 1_555 1_555 1_555 yes
C(28) C(43) H(9) 126(3) 1_555 1_555 1_555 no
C(44) C(43) H(9) 116(3) 1_555 1_555 1_555 no
C(43) C(44) C(55) 124(2) 1_555 1_555 1_555 yes
C(43) C(44) H(10) 116(2) 1_555 1_555 1_555 no
C(55) C(44) H(10) 118(2) 1_555 1_555 1_555 no
S(17) C(47) C(42) 112(1) 1_555 1_555 1_555 yes
S(17) C(47) H(27) 108(2) 1_555 1_555 1_555 no
S(17) C(47) H(28) 106(2) 1_555 1_555 1_555 no
C(42) C(47) H(27) 113(3) 1_555 1_555 1_555 no
C(42) C(47) H(28) 113(2) 1_555 1_555 1_555 no
H(27) C(47) H(28) 101(3) 1_555 1_555 1_555 no
O(1) C(48) C(49) 109(1) 1_555 1_555 1_555 yes
O(1) C(48) H(29) 106(2) 1_555 1_555 1_555 no
O(1) C(48) H(30) 109(2) 1_555 1_555 1_555 no
C(49) C(48) H(29) 113(2) 1_555 1_555 1_555 no
C(49) C(48) H(30) 117(3) 1_555 1_555 1_555 no
H(29) C(48) H(30) 100(3) 1_555 1_555 1_555 no
C(48) C(49) C(50) 102(1) 1_555 1_555 1_555 yes
C(48) C(49) H(31) 106(3) 1_555 1_555 1_555 no
C(48) C(49) H(32) 105(2) 1_555 1_555 1_555 no
C(50) C(49) H(31) 114(2) 1_555 1_555 1_555 no
C(50) C(49) H(32) 115(2) 1_555 1_555 1_555 no
H(31) C(49) H(32) 111(3) 1_555 1_555 1_555 no
C(49) C(50) C(51) 102(2) 1_555 1_555 1_555 yes
C(49) C(50) H(33) 111(2) 1_555 1_555 1_555 no
C(49) C(50) H(34) 112(3) 1_555 1_555 1_555 no
C(51) C(50) H(33) 107(3) 1_555 1_555 1_555 no
C(51) C(50) H(34) 108(2) 1_555 1_555 1_555 no
H(33) C(50) H(34) 114(5) 1_555 1_555 1_555 no
O(1) C(51) C(50) 107(1) 1_555 1_555 1_555 yes
O(1) C(51) H(35) 104(3) 1_555 1_555 1_555 no
O(1) C(51) H(36) 103(3) 1_555 1_555 1_555 no
C(50) C(51) H(35) 117(3) 1_555 1_555 1_555 no
C(50) C(51) H(36) 116(2) 1_555 1_555 1_555 no
H(35) C(51) H(36) 104(3) 1_555 1_555 1_555 no
N(11) C(52) C(23) 124(1) 1_555 1_555 1_555 yes
N(11) C(52) C(26) 116(1) 1_555 1_555 1_555 yes
C(23) C(52) C(26) 118(1) 1_555 1_555 1_555 yes
C(28) C(53) C(29) 116(1) 1_555 1_555 1_555 yes
C(28) C(53) C(54) 118(1) 1_555 1_555 1_555 yes
C(29) C(53) C(54) 124(1) 1_555 1_555 1_555 yes
C(53) C(54) C(55) 120(1) 1_555 1_555 1_555 yes
C(53) C(54) H(11) 121(3) 1_555 1_555 1_555 no
C(55) C(54) H(11) 117(3) 1_555 1_555 1_555 no
C(44) C(55) C(54) 120(2) 1_555 1_555 1_555 yes
C(44) C(55) H(12) 116(3) 1_555 1_555 1_555 no
C(54) C(55) H(12) 123(3) 1_555 1_555 1_555 no
F(1) B(1) F(2) 106(3) 1_555 1_555 1_555 yes
F(1) B(1) F(3) 107(1) 1_555 1_555 1_555 yes
F(1) B(1) F(4) 112(2) 1_555 1_555 1_555 yes
F(2) B(1) F(3) 105(2) 1_555 1_555 1_555 yes
F(2) B(1) F(4) 112(2) 1_555 1_555 1_555 yes
F(3) B(1) F(4) 112(3) 1_555 1_555 1_555 yes

loop_
_geom_bond_atom_site_label_1
_geom_bond_atom_site_label_2
_geom_bond_distance
_geom_bond_site_symmetry_1
_geom_bond_site_symmetry_2
_geom_bond_publ_flag
S(11) N(11) 1.63(2) 1_555 1_555 yes
S(11) N(12) 1.65(2) 1_555 1_555 yes
S(12) C(22) 1.74(2) 1_555 1_555 yes
S(12) C(30) 1.75(2) 1_555 1_555 yes
S(13) C(30) 1.79(2) 1_555 1_555 yes
S(13) C(35) 1.81(2) 1_555 1_555 yes
S(14) C(31) 1.74(2) 1_555 1_555 yes
S(14) C(40) 1.79(2) 1_555 1_555 yes
S(15) C(22) 1.76(2) 1_555 1_555 yes
S(15) C(31) 1.76(2) 1_555 1_555 yes
S(16) C(20) 1.75(2) 1_555 1_555 yes
S(16) C(34) 1.75(2) 1_555 1_555 yes
S(17) C(34) 1.76(2) 1_555 1_555 yes
S(17) C(47) 1.83(2) 1_555 1_555 yes
S(18) C(33) 1.75(2) 1_555 1_555 yes
S(18) C(42) 1.83(2) 1_555 1_555 yes
S(19) C(20) 1.74(2) 1_555 1_555 yes
S(19) C(33) 1.77(2) 1_555 1_555 yes
S(21) N(21) 1.64(2) 1_555 1_555 yes
S(21) N(22) 1.64(2) 1_555 1_555 yes
S(22) C(32) 1.71(2) 1_555 1_555 yes
S(22) C(37) 1.76(2) 1_555 1_555 yes
S(23) C(37) 1.75(2) 1_555 1_555 yes
S(23) C(39) 1.82(2) 1_555 1_555 yes
S(24) C(36) 1.76(2) 1_555 1_555 yes
S(24) C(38) 1.86(2) 1_555 1_555 yes
S(25) C(32) 1.79(2) 1_555 1_555 yes
S(25) C(36) 1.77(2) 1_555 1_555 yes
S(26) C(11) 1.74(2) 1_555 1_555 yes
S(26) C(16) 1.75(2) 1_555 1_555 yes
S(27) C(16) 1.76(2) 1_555 1_555 yes
S(27) C(18) 1.82(2) 1_555 1_555 yes
S(28) C(17) 1.79(2) 1_555 1_555 yes
S(28) C(19) 1.84(2) 1_555 1_555 yes
S(29) C(11) 1.78(2) 1_555 1_555 yes
S(29) C(17) 1.75(2) 1_555 1_555 yes
F(1) B(1) 1.36(4) 1_555 1_555 yes
F(2) B(1) 1.42(4) 1_555 1_555 yes
F(3) B(1) 1.46(4) 1_555 1_555 yes
F(4) B(1) 1.31(4) 1_555 1_555 yes
O(1) C(48) 1.38(3) 1_555 1_555 yes
O(1) C(51) 1.46(3) 1_555 1_555 yes
N(11) C(52) 1.29(3) 1_555 1_555 yes
N(12) C(26) 1.33(3) 1_555 1_555 yes
N(21) C(1) 1.43(3) 1_555 1_555 yes
N(22) C(2) 1.31(3) 1_555 1_555 yes
C(1) C(2) 1.42(3) 1_555 1_555 yes
C(1) C(5) 1.40(3) 1_555 1_555 yes
C(2) C(3) 1.49(3) 1_555 1_555 yes
C(3) C(4) 1.43(3) 1_555 1_555 yes
C(3) C(11) 1.37(3) 1_555 1_555 yes
C(4) C(6) 1.46(3) 1_555 1_555 yes
C(4) C(10) 1.39(3) 1_555 1_555 yes
C(5) C(6) 1.47(3) 1_555 1_555 yes
C(5) C(32) 1.42(3) 1_555 1_555 yes
C(6) C(7) 1.41(3) 1_555 1_555 yes
C(7) C(8) 1.39(3) 1_555 1_555 yes
C(8) C(9) 1.40(2) 1_555 1_555 yes
C(8) C(12) 1.38(3) 1_555 1_555 yes
C(9) C(10) 1.43(3) 1_555 1_555 yes
C(9) C(15) 1.44(3) 1_555 1_555 yes
C(12) C(13) 1.39(3) 1_555 1_555 yes
C(13) C(14) 1.37(3) 1_555 1_555 yes
C(14) C(15) 1.32(3) 1_555 1_555 yes
C(16) C(17) 1.30(3) 1_555 1_555 yes
C(18) C(19) 1.53(3) 1_555 1_555 yes
C(20) C(21) 1.34(3) 1_555 1_555 yes
C(21) C(24) 1.48(3) 1_555 1_555 yes
C(21) C(26) 1.44(3) 1_555 1_555 yes
C(22) C(23) 1.36(3) 1_555 1_555 yes
C(23) C(25) 1.51(3) 1_555 1_555 yes
C(23) C(52) 1.46(3) 1_555 1_555 yes
C(24) C(25) 1.44(2) 1_555 1_555 yes
C(24) C(27) 1.47(3) 1_555 1_555 yes
C(25) C(29) 1.35(3) 1_555 1_555 yes
C(26) C(52) 1.47(3) 1_555 1_555 yes
C(27) C(28) 1.36(3) 1_555 1_555 yes
C(28) C(43) 1.47(3) 1_555 1_555 yes
C(28) C(53) 1.43(2) 1_555 1_555 yes
C(29) C(53) 1.45(3) 1_555 1_555 yes
C(30) C(31) 1.32(3) 1_555 1_555 yes
C(33) C(34) 1.32(3) 1_555 1_555 yes
C(35) C(40) 1.54(3) 1_555 1_555 yes
C(36) C(37) 1.34(3) 1_555 1_555 yes
C(38) C(39) 1.52(3) 1_555 1_555 yes
C(42) C(47) 1.50(3) 1_555 1_555 yes
C(43) C(44) 1.36(3) 1_555 1_555 yes
C(44) C(55) 1.34(3) 1_555 1_555 yes
C(48) C(49) 1.53(3) 1_555 1_555 yes
C(49) C(50) 1.59(3) 1_555 1_555 yes
C(50) C(51) 1.52(4) 1_555 1_555 yes
C(53) C(54) 1.41(3) 1_555 1_555 yes
C(54) C(55) 1.39(3) 1_555 1_555 yes

loop_
_geom_contact_atom_site_label_1
_geom_contact_atom_site_label_2
_geom_contact_distance
_geom_contact_site_symmetry_1
_geom_contact_site_symmetry_2
_geom_contact_publ_flag
S(12) S(23) 3.474(7) 1_555 2_454 ?
S(12) C(39) 3.58(2) 1_555 2_454 ?
S(12) C(15) 3.58(2) 1_555 2_465 ?
S(14) F(2) 3.28(2) 1_555 1_554 ?
S(14) C(16) 3.46(2) 1_555 2_465 ?
S(15) C(11) 3.52(2) 1_555 2_465 ?
S(15) C(3) 3.57(2) 1_555 2_465 ?
S(16) C(32) 3.39(2) 1_555 2_465 ?
S(16) C(36) 3.56(2) 1_555 2_455 ?
S(16) S(24) 3.600(6) 1_555 2_455 ?
S(17) C(36) 3.44(2) 1_555 2_465 ?
S(17) C(38) 3.53(2) 1_555 2_455 ?
S(17) C(37) 3.59(2) 1_555 2_465 ?
S(19) O(1) 3.40(1) 1_555 2_455 ?
S(21) F(3) 3.43(2) 1_555 2_565 ?
S(22) C(35) 3.41(2) 1_555 2_566 ?
S(24) O(1) 3.16(2) 1_555 1_555 ?
S(24) C(34) 3.40(2) 1_555 2_555 ?
S(25) C(21) 3.37(2) 1_555 2_555 ?
S(25) O(1) 3.37(2) 1_555 1_555 ?
S(25) C(20) 3.45(2) 1_555 2_555 ?
S(25) C(34) 3.60(2) 1_555 2_565 ?
S(26) C(22) 3.46(2) 1_555 2_555 ?
S(26) C(31) 3.59(2) 1_555 2_565 ?
S(27) C(31) 3.58(2) 1_555 2_555 ?
F(1) C(39) 3.05(2) 1_555 1_555 ?
F(1) C(14) 3.12(2) 1_555 1_556 ?
F(1) C(38) 3.13(2) 1_555 1_555 ?
F(1) C(13) 3.38(2) 1_555 1_556 ?
F(1) C(47) 3.49(2) 1_555 2_565 ?
F(2) C(40) 3.04(3) 1_555 1_556 ?
F(2) C(19) 3.11(2) 1_555 2_456 ?
F(2) C(18) 3.55(3) 1_555 2_456 ?
F(3) C(40) 3.34(3) 1_555 1_556 ?
F(3) C(42) 3.35(2) 1_555 2_565 ?
F(3) C(47) 3.49(3) 1_555 2_565 ?
F(4) C(55) 3.38(3) 1_555 1_555 ?
F(4) C(44) 3.49(3) 1_555 1_555 ?
F(4) C(18) 3.56(3) 1_555 2_456 ?
O(1) C(42) 3.36(2) 1_555 2_565 ?
N(11) C(39) 3.53(3) 1_555 2_454 ?
N(21) C(35) 3.54(3) 1_555 2_566 ?
C(3) C(29) 3.42(2) 1_555 2_555 ?
C(7) C(20) 3.50(2) 1_555 2_565 ?
C(7) C(21) 3.55(2) 1_555 2_565 ?
C(10) C(22) 3.35(3) 1_555 2_565 ?
C(11) C(29) 3.53(2) 1_555 2_555 ?
C(12) C(51) 3.60(3) 1_555 1_555 ?
C(15) C(39) 3.48(3) 1_555 1_554 ?
C(27) C(32) 3.31(2) 1_555 2_455 ?
C(42) C(48) 3.44(3) 1_555 2_465 ?
